data_7025151
loop_
_publ_author_name
'Pasatoiu, Traian D.'
'Etienne, Mael'
'Madalan, Augustin M.'
'Andruh, Marius'
'Sessoli, Roberta'

_publ_section_title
;
 Dimers and chains of {3d--4f} single molecule magnets constructed from
 heterobimetallic tectons
;
_journal_issue 20
_journal_name_full 'Dalton Transactions'
_journal_page_first 4802
_journal_paper_doi 10.1039/b925425k
_journal_volume 39
_journal_year 2010
_chemical_formula_sum 'C52 H46 Dy2 N8 Ni2 O32'
_chemical_formula_weight 1737.39
_chemical_name_systematic
;
?
;
_space_group_IT_number 14
_symmetry_cell_setting monoclinic
_symmetry_space_group_name_Hall '-P 2yn'
_symmetry_space_group_name_H-M 'P 1 21/n 1'
_atom_sites_solution_hydrogens geom
_atom_sites_solution_primary direct
_atom_sites_solution_secondary difmap
_audit_creation_method SHELXL-97
_cell_angle_alpha 90.00
_cell_angle_beta 98.176(2)
_cell_angle_gamma 90.00
_cell_formula_units_Z 4
_cell_length_a 19.3054(6)
_cell_length_b 15.4938(3)
_cell_length_c 21.6876(7)
_cell_measurement_reflns_used 43728
_cell_measurement_temperature 293(2)
_cell_measurement_theta_max 30.00
_cell_measurement_theta_min 2.21
_cell_volume 6421.1(3)
_computing_cell_refinement X-Area
_computing_data_collection X-Area
_computing_data_reduction X-Area
_computing_structure_refinement 'SHELXL-97 (Sheldrick, 1997)'
_computing_structure_solution 'SHELXS-97 (Sheldrick, 1997)'
_diffrn_ambient_temperature 293(2)
_diffrn_measured_fraction_theta_full 0.993
_diffrn_measured_fraction_theta_max 0.993
_diffrn_measurement_device_type 'STOE-IPDS II'
_diffrn_measurement_method 'omega scans'
_diffrn_radiation_monochromator graphite
_diffrn_radiation_source 'fine-focus sealed tube'
_diffrn_radiation_type MoK\a
_diffrn_radiation_wavelength 0.71073
_diffrn_reflns_av_R_equivalents 0.0520
_diffrn_reflns_av_sigmaI/netI 0.0550
_diffrn_reflns_limit_h_max 27
_diffrn_reflns_limit_h_min -27
_diffrn_reflns_limit_k_max 21
_diffrn_reflns_limit_k_min -21
_diffrn_reflns_limit_l_max 30
_diffrn_reflns_limit_l_min -30
_diffrn_reflns_number 74893
_diffrn_reflns_theta_full 30.12
_diffrn_reflns_theta_max 30.12
_diffrn_reflns_theta_min 2.31
_exptl_absorpt_coefficient_mu 2.975
_exptl_absorpt_correction_T_max 0.4799
_exptl_absorpt_correction_T_min 0.3791
_exptl_absorpt_correction_type multi-scan
_exptl_crystal_colour blue
_exptl_crystal_density_diffrn 1.797
_exptl_crystal_density_meas ?
_exptl_crystal_density_method 'not measured'
_exptl_crystal_description prism
_exptl_crystal_F_000 3432
_exptl_crystal_size_max 0.5
_exptl_crystal_size_mid 0.25
_exptl_crystal_size_min 0.15
_refine_diff_density_max 1.609
_refine_diff_density_min -1.261
_refine_diff_density_rms 0.109
_refine_ls_extinction_method none
_refine_ls_goodness_of_fit_ref 1.029
_refine_ls_hydrogen_treatment constr
_refine_ls_matrix_type full
_refine_ls_number_parameters 865
_refine_ls_number_reflns 18776
_refine_ls_number_restraints 6
_refine_ls_restrained_S_all 1.033
_refine_ls_R_factor_all 0.0846
_refine_ls_R_factor_gt 0.0507
_refine_ls_shift/su_max 0.002
_refine_ls_shift/su_mean 0.000
_refine_ls_structure_factor_coef Fsqd
_refine_ls_weighting_details 'calc w=1/[\s^2^(Fo^2^)+(0.0504P)^2^+1.2477P] where P=(Fo^2^+2Fc^2^)/3'
_refine_ls_weighting_scheme calc
_refine_ls_wR_factor_gt 0.0977
_refine_ls_wR_factor_ref 0.1068
_reflns_number_gt 13303
_reflns_number_total 18776
_reflns_threshold_expression >2sigma(I)
_cod_data_source_file b925425k.txt
_cod_data_source_block tr15
_cod_depositor_comments
;
The following automatic conversions were performed:

'_symmetry_cell_setting' value 'Monoclinic' changed to 'monoclinic'
according to /home/saulius/struct/CIF-dictionaries/cif_core.dic
dictionary named 'cif_core.dic' version 2.4.2 from 2011-04-26.

Automatic conversion script
Id: cif_fix_values 1891 2012-01-12 08:04:46Z andrius 

The following automatic conversions were performed:

'_exptl_crystal_density_meas' value 'not measured' was changed to '?'
- the value is perceived as not measured.

Automatic conversion script
Id: cif_fix_values 3008 2015-01-20 13:52:24Z robertas 
;
_cod_original_sg_symbol_H-M P21/n
_cod_database_code 7025151

loop_
_symmetry_equiv_pos_as_xyz
'x, y, z'
'-x+1/2, y+1/2, -z+1/2'
'-x, -y, -z'
'x-1/2, -y-1/2, z-1/2'

loop_
_atom_site_label
_atom_site_type_symbol
_atom_site_fract_x
_atom_site_fract_y
_atom_site_fract_z
_atom_site_U_iso_or_equiv
_atom_site_adp_type
_atom_site_occupancy
_atom_site_symmetry_multiplicity
_atom_site_calc_flag
_atom_site_refinement_flags
C1 C 0.7781(4) 0.4120(5) 0.6386(3) 0.0666(18) Uani 1 1 d .
H1A H 0.8275 0.4011 0.6462 0.100 Uiso 1 1 calc R
H1B H 0.7697 0.4724 0.6441 0.100 Uiso 1 1 calc R
H1C H 0.7601 0.3954 0.5968 0.100 Uiso 1 1 calc R
C2 C 0.6729(3) 0.3712(3) 0.6769(2) 0.0412(11) Uani 1 1 d .
C3 C 0.6335(4) 0.4301(4) 0.6393(3) 0.0585(15) Uani 1 1 d .
H3 H 0.6549 0.4670 0.6140 0.070 Uiso 1 1 calc R
C4 C 0.5625(4) 0.4338(5) 0.6393(4) 0.081(2) Uani 1 1 d .
H4 H 0.5361 0.4741 0.6143 0.097 Uiso 1 1 calc R
C5 C 0.5296(4) 0.3786(4) 0.6760(4) 0.0687(19) Uani 1 1 d .
H5 H 0.4814 0.3818 0.6753 0.082 Uiso 1 1 calc R
C6 C 0.5686(3) 0.3176(4) 0.7143(3) 0.0478(12) Uani 1 1 d .
C7 C 0.6417(3) 0.3127(3) 0.7151(2) 0.0366(10) Uani 1 1 d .
C8 C 0.5298(3) 0.2592(4) 0.7490(3) 0.0515(14) Uani 1 1 d .
H8 H 0.4814 0.2650 0.7415 0.062 Uiso 1 1 calc R
C9 C 0.5000(4) 0.1490(5) 0.8146(3) 0.0706(19) Uani 1 1 d .
H9A H 0.4979 0.0919 0.7960 0.085 Uiso 1 1 calc R
H9B H 0.4544 0.1756 0.8041 0.085 Uiso 1 1 calc R
C10 C 0.5171(4) 0.1406(6) 0.8851(4) 0.087(3) Uani 1 1 d .
H10A H 0.5267 0.1977 0.9026 0.104 Uiso 1 1 calc R
H10B H 0.4759 0.1189 0.9010 0.104 Uiso 1 1 calc R
C11 C 0.5761(4) 0.0845(5) 0.9076(3) 0.074(2) Uani 1 1 d .
H11A H 0.5689 0.0292 0.8867 0.089 Uiso 1 1 calc R
H11B H 0.5764 0.0746 0.9517 0.089 Uiso 1 1 calc R
C12 C 0.6970(3) 0.1032(4) 0.9403(2) 0.0489(13) Uani 1 1 d .
H12 H 0.6859 0.0771 0.9763 0.059 Uiso 1 1 calc R
C13 C 0.7705(3) 0.1219(4) 0.9398(2) 0.0454(12) Uani 1 1 d .
C14 C 0.8157(4) 0.0992(4) 0.9929(3) 0.0627(17) Uani 1 1 d .
H14 H 0.7973 0.0772 1.0270 0.075 Uiso 1 1 calc R
C15 C 0.8858(4) 0.1083(5) 0.9965(3) 0.0686(19) Uani 1 1 d .
H15 H 0.9147 0.0927 1.0328 0.082 Uiso 1 1 calc R
C16 C 0.9154(3) 0.1412(4) 0.9457(3) 0.0569(15) Uani 1 1 d .
H16 H 0.9635 0.1486 0.9483 0.068 Uiso 1 1 calc R
C17 C 0.8716(3) 0.1621(3) 0.8920(2) 0.0392(11) Uani 1 1 d .
C18 C 0.7982(3) 0.1548(3) 0.8874(2) 0.0347(10) Uani 1 1 d .
C19 C 0.9679(3) 0.1986(5) 0.8400(3) 0.0660(18) Uani 1 1 d .
H19A H 0.9785 0.2199 0.8008 0.099 Uiso 1 1 calc R
H19B H 0.9887 0.1427 0.8479 0.099 Uiso 1 1 calc R
H19C H 0.9865 0.2376 0.8726 0.099 Uiso 1 1 calc R
C20 C 0.9458(3) 0.2848(4) 0.6922(2) 0.0436(12) Uani 1 1 d .
C21 C 0.9425(3) 0.1917(4) 0.6733(2) 0.0436(12) Uani 1 1 d .
C22 C 0.9893(3) 0.1505(4) 0.6394(3) 0.0631(18) Uani 1 1 d .
H22 H 1.0263 0.1809 0.6266 0.076 Uiso 1 1 calc R
C23 C 0.9801(4) 0.0660(5) 0.6253(4) 0.081(2) Uani 1 1 d .
H23 H 1.0104 0.0382 0.6021 0.097 Uiso 1 1 calc R
C24 C 0.9261(4) 0.0209(4) 0.6450(4) 0.0677(19) Uani 1 1 d .
H24 H 0.9193 -0.0373 0.6356 0.081 Uiso 1 1 calc R
C25 C 0.8821(3) 0.0646(3) 0.6793(2) 0.0422(11) Uani 1 1 d .
C26 C 0.8190(3) 0.0242(3) 0.7012(2) 0.0384(10) Uani 1 1 d .
C27 C 0.6525(5) 0.3408(5) 0.4829(3) 0.090(3) Uani 1 1 d .
H27A H 0.6585 0.3083 0.5209 0.134 Uiso 1 1 calc R
H27B H 0.6080 0.3695 0.4781 0.134 Uiso 1 1 calc R
H27C H 0.6891 0.3829 0.4841 0.134 Uiso 1 1 calc R
C28 C 0.6474(3) 0.3214(4) 0.3734(3) 0.0507(13) Uani 1 1 d .
C29 C 0.6242(3) 0.4041(4) 0.3611(4) 0.0645(17) Uani 1 1 d .
H29 H 0.6136 0.4392 0.3933 0.077 Uiso 1 1 calc R
C30 C 0.6166(4) 0.4357(5) 0.2998(4) 0.078(2) Uani 1 1 d .
H30 H 0.6002 0.4915 0.2911 0.093 Uiso 1 1 calc R
C31 C 0.6330(4) 0.3850(5) 0.2533(4) 0.070(2) Uani 1 1 d .
H31 H 0.6289 0.4072 0.2131 0.084 Uiso 1 1 calc R
C32 C 0.6561(3) 0.2998(4) 0.2639(3) 0.0553(15) Uani 1 1 d .
C33 C 0.6649(3) 0.2673(4) 0.3248(3) 0.0457(12) Uani 1 1 d .
C34 C 0.6702(3) 0.2510(5) 0.2099(3) 0.0625(18) Uani 1 1 d .
H34 H 0.6670 0.2816 0.1728 0.075 Uiso 1 1 calc R
C35 C 0.6979(4) 0.1372(5) 0.1457(3) 0.080(2) Uani 1 1 d .
H35A H 0.7478 0.1310 0.1449 0.096 Uiso 1 1 calc R
H35B H 0.6799 0.1781 0.1135 0.096 Uiso 1 1 calc R
C36 C 0.6628(4) 0.0515(6) 0.1318(3) 0.078(2) Uani 1 1 d .
H36A H 0.6157 0.0548 0.1423 0.093 Uiso 1 1 calc R
H36B H 0.6590 0.0409 0.0874 0.093 Uiso 1 1 calc R
C37 C 0.6989(4) -0.0233(6) 0.1653(3) 0.073(2) Uani 1 1 d .
H37A H 0.6790 -0.0763 0.1466 0.087 Uiso 1 1 calc R
H37B H 0.7480 -0.0221 0.1602 0.087 Uiso 1 1 calc R
C38 C 0.6835(3) -0.0959(4) 0.2561(3) 0.0507(14) Uani 1 1 d .
H38 H 0.6805 -0.1427 0.2289 0.061 Uiso 1 1 calc R
C39 C 0.6768(3) -0.1160(4) 0.3200(2) 0.0475(13) Uani 1 1 d .
C40 C 0.6603(4) -0.2022(4) 0.3328(3) 0.0622(16) Uani 1 1 d .
H40 H 0.6543 -0.2419 0.3003 0.075 Uiso 1 1 calc R
C41 C 0.6530(4) -0.2285(5) 0.3903(4) 0.0685(18) Uani 1 1 d .
H41 H 0.6406 -0.2853 0.3971 0.082 Uiso 1 1 calc R
C42 C 0.6640(4) -0.1704(4) 0.4403(3) 0.0587(15) Uani 1 1 d .
H42 H 0.6609 -0.1891 0.4806 0.070 Uiso 1 1 calc R
C43 C 0.6794(3) -0.0853(4) 0.4294(2) 0.0453(12) Uani 1 1 d .
C44 C 0.6862(3) -0.0565(3) 0.3693(2) 0.0411(11) Uani 1 1 d .
C45 C 0.7013(4) -0.0518(5) 0.5394(2) 0.0659(18) Uani 1 1 d .
H45A H 0.7087 -0.0028 0.5665 0.099 Uiso 1 1 calc R
H45B H 0.7414 -0.0890 0.5462 0.099 Uiso 1 1 calc R
H45C H 0.6606 -0.0828 0.5479 0.099 Uiso 1 1 calc R
C46 C 0.7255(3) 0.1750(4) 0.5882(2) 0.0425(11) Uani 1 1 d .
C47 C 0.6488(3) 0.1519(3) 0.5770(2) 0.0389(11) Uani 1 1 d .
C48 C 0.6055(3) 0.1476(4) 0.6231(2) 0.0450(12) Uani 1 1 d .
H48 H 0.6233 0.1576 0.6646 0.054 Uiso 1 1 calc R
C49 C 0.5369(3) 0.1286(4) 0.6062(3) 0.0551(15) Uani 1 1 d .
H49 H 0.5071 0.1246 0.6362 0.066 Uiso 1 1 calc R
C50 C 0.5114(3) 0.1151(4) 0.5441(2) 0.0516(14) Uani 1 1 d .
H50 H 0.4642 0.1034 0.5318 0.062 Uiso 1 1 calc R
C51 C 0.5571(3) 0.1191(3) 0.5009(2) 0.0398(11) Uani 1 1 d .
C52 C 0.5350(3) 0.1029(4) 0.4318(2) 0.0425(11) Uani 1 1 d .
Dy1 Dy 0.800227(11) 0.227652(14) 0.744257(9) 0.02901(5) Uani 1 1 d .
Dy2 Dy 0.707012(13) 0.130494(17) 0.438473(10) 0.03922(6) Uani 1 1 d .
N1 N 0.5526(2) 0.2011(3) 0.7882(2) 0.0472(11) Uani 1 1 d .
N2 N 0.6456(3) 0.1179(3) 0.8979(2) 0.0453(10) Uani 1 1 d .
N3 N 0.6863(3) 0.1715(4) 0.2070(2) 0.0577(13) Uani 1 1 d .
N4 N 0.6929(2) -0.0237(4) 0.23213(19) 0.0507(12) Uani 1 1 d .
N5 N 0.8521(3) 0.1348(4) 0.2991(4) 0.0759(18) Uani 1 1 d U
N6 N 0.6252(4) 0.3437(5) 0.0233(3) 0.0765(18) Uani 1 1 d .
N7 N 0.8910(2) 0.1480(3) 0.69361(18) 0.0360(9) Uani 1 1 d .
N8 N 0.6242(2) 0.1364(3) 0.51713(17) 0.0386(9) Uani 1 1 d .
Ni1 Ni 0.65514(3) 0.18571(4) 0.81952(3) 0.03374(13) Uani 1 1 d .
Ni2 Ni 0.69330(3) 0.08954(5) 0.28019(3) 0.04303(16) Uani 1 1 d .
O1 O 0.7438(2) 0.3629(2) 0.68171(16) 0.0456(8) Uani 1 1 d .
O2 O 0.68261(16) 0.2566(2) 0.74846(14) 0.0331(7) Uani 1 1 d .
O3 O 0.76057(17) 0.1766(2) 0.83476(13) 0.0348(7) Uani 1 1 d .
O4 O 0.89398(18) 0.1923(2) 0.83786(16) 0.0422(8) Uani 1 1 d .
O5 O 0.6551(2) 0.2841(3) 0.43157(18) 0.0558(10) Uani 1 1 d .
O6 O 0.6887(2) 0.1891(2) 0.33993(16) 0.0454(8) Uani 1 1 d .
O7 O 0.70230(19) 0.0258(2) 0.36238(15) 0.0431(8) Uani 1 1 d .
O8 O 0.6907(2) -0.0229(3) 0.47508(16) 0.0522(10) Uani 1 1 d .
O9 O 0.89699(19) 0.3091(2) 0.72104(16) 0.0429(8) Uani 1 1 d .
O10 O 0.9955(2) 0.3298(3) 0.68055(19) 0.0599(11) Uani 1 1 d .
O11 O 0.8004(2) -0.0486(2) 0.68303(18) 0.0505(9) Uani 1 1 d .
O12 O 0.78755(19) 0.0719(2) 0.73630(16) 0.0419(8) Uani 1 1 d .
O13 O 0.8117(2) 0.3517(2) 0.81181(17) 0.0447(8) Uani 1 1 d .
O14 O 0.6588(2) 0.0704(2) 0.76860(17) 0.0448(8) Uani 1 1 d .
O15 O 0.6576(2) 0.3014(2) 0.87202(18) 0.0562(11) Uani 1 1 d .
O16 O 0.7514(2) 0.1963(3) 0.64176(16) 0.0506(9) Uani 1 1 d .
O17 O 0.7566(2) 0.1713(3) 0.54149(17) 0.0620(12) Uani 1 1 d .
O18 O 0.58431(19) 0.1061(3) 0.39949(14) 0.0456(9) Uani 1 1 d .
O19 O 0.4734(2) 0.0897(3) 0.41344(18) 0.0634(12) Uani 1 1 d .
O20 O 0.8205(2) 0.0590(3) 0.4565(2) 0.0760(14) Uani 1 1 d .
O21 O 0.7984(3) 0.2362(3) 0.4288(2) 0.0708(13) Uani 1 1 d .
O22 O 0.58385(19) 0.0782(3) 0.27379(16) 0.0497(9) Uani 1 1 d .
O23 O 0.8062(3) 0.0840(4) 0.2927(3) 0.103(2) Uani 1 1 d .
O24 O 0.8485(4) 0.2090(4) 0.3192(3) 0.115(2) Uani 1 1 d .
O25 O 0.9105(5) 0.1128(6) 0.2978(6) 0.198(4) Uani 1 1 d U
O26 O 0.6114(7) 0.2730(7) 0.0097(6) 0.205(5) Uani 1 1 d .
O27 O 0.6331(7) 0.3913(7) -0.0169(3) 0.203(5) Uani 1 1 d .
O28 O 0.6343(4) 0.3731(5) 0.0745(3) 0.119(2) Uani 1 1 d .
O29 O 0.4292(2) 0.0410(3) 0.2956(2) 0.0631(11) Uani 1 1 d .
O30 O 1.0080(5) 0.3454(6) 0.5514(3) 0.151(3) Uani 1 1 d .
O31 O 0.9512(6) 0.1435(10) 0.4497(7) 0.258(7) Uani 1 1 d .
O32 O 0.8689(8) 0.3134(16) 0.5247(6) 0.368(13) Uani 1 1 d .

loop_
_atom_site_aniso_label
_atom_site_aniso_U_11
_atom_site_aniso_U_22
_atom_site_aniso_U_33
_atom_site_aniso_U_23
_atom_site_aniso_U_13
_atom_site_aniso_U_12
C1 0.065(4) 0.078(5) 0.054(3) 0.032(3) 0.003(3) -0.018(4)
C2 0.049(3) 0.029(2) 0.042(2) 0.003(2) -0.002(2) 0.002(2)
C3 0.060(4) 0.045(3) 0.067(4) 0.016(3) -0.004(3) 0.002(3)
C4 0.079(5) 0.059(5) 0.096(5) 0.026(4) -0.015(4) 0.021(4)
C5 0.048(4) 0.057(4) 0.095(5) 0.004(4) -0.009(3) 0.015(3)
C6 0.041(3) 0.047(3) 0.054(3) 0.001(3) 0.002(2) 0.008(2)
C7 0.040(3) 0.032(2) 0.037(2) -0.0021(19) 0.0011(18) 0.003(2)
C8 0.031(3) 0.055(4) 0.068(4) -0.007(3) 0.006(2) 0.005(2)
C9 0.047(4) 0.082(5) 0.086(5) 0.002(4) 0.023(3) -0.015(3)
C10 0.061(5) 0.112(7) 0.098(6) 0.014(5) 0.045(4) -0.005(4)
C11 0.067(5) 0.088(5) 0.073(4) 0.017(4) 0.029(4) -0.011(4)
C12 0.068(4) 0.049(3) 0.033(2) 0.000(2) 0.019(2) 0.001(3)
C13 0.062(4) 0.045(3) 0.029(2) 0.000(2) 0.006(2) 0.008(3)
C14 0.083(5) 0.069(4) 0.034(3) 0.011(3) 0.002(3) 0.015(4)
C15 0.084(5) 0.079(5) 0.037(3) 0.010(3) -0.012(3) 0.018(4)
C16 0.053(4) 0.068(4) 0.045(3) -0.003(3) -0.010(2) 0.013(3)
C17 0.040(3) 0.040(3) 0.035(2) -0.004(2) -0.0034(19) 0.008(2)
C18 0.047(3) 0.027(2) 0.0290(19) -0.0020(17) 0.0012(18) 0.0028(19)
C19 0.032(3) 0.099(5) 0.064(4) 0.010(4) -0.004(3) -0.002(3)
C20 0.041(3) 0.051(3) 0.040(2) -0.010(2) 0.008(2) -0.012(2)
C21 0.039(3) 0.044(3) 0.049(3) -0.011(2) 0.012(2) -0.011(2)
C22 0.050(4) 0.065(4) 0.082(4) -0.021(3) 0.038(3) -0.016(3)
C23 0.073(5) 0.068(5) 0.116(6) -0.036(4) 0.060(5) -0.010(4)
C24 0.066(4) 0.044(3) 0.102(5) -0.025(3) 0.040(4) -0.005(3)
C25 0.040(3) 0.039(3) 0.050(3) -0.008(2) 0.015(2) -0.003(2)
C26 0.041(3) 0.032(3) 0.043(2) 0.002(2) 0.008(2) 0.002(2)
C27 0.132(8) 0.065(5) 0.068(4) -0.021(4) 0.003(5) 0.026(5)
C28 0.039(3) 0.045(3) 0.067(3) 0.009(3) 0.006(2) -0.002(2)
C29 0.050(4) 0.046(4) 0.099(5) 0.002(4) 0.014(3) -0.007(3)
C30 0.062(5) 0.058(4) 0.110(6) 0.032(4) 0.001(4) 0.000(3)
C31 0.062(4) 0.071(5) 0.074(4) 0.033(4) 0.000(3) -0.009(4)
C32 0.045(3) 0.061(4) 0.059(3) 0.020(3) 0.004(3) -0.010(3)
C33 0.030(2) 0.053(3) 0.054(3) 0.008(3) 0.004(2) -0.009(2)
C34 0.055(4) 0.083(5) 0.049(3) 0.027(3) 0.004(3) -0.016(3)
C35 0.100(6) 0.111(6) 0.033(3) 0.007(3) 0.024(3) -0.028(5)
C36 0.085(5) 0.119(7) 0.030(3) -0.007(3) 0.010(3) -0.014(5)
C37 0.070(5) 0.108(6) 0.042(3) -0.017(4) 0.012(3) 0.005(4)
C38 0.040(3) 0.064(4) 0.047(3) -0.017(3) 0.004(2) 0.008(3)
C39 0.043(3) 0.050(3) 0.048(3) -0.011(2) 0.002(2) 0.006(2)
C40 0.068(4) 0.044(3) 0.073(4) -0.013(3) 0.005(3) 0.004(3)
C41 0.075(5) 0.047(4) 0.083(5) -0.010(4) 0.010(4) 0.002(3)
C42 0.066(4) 0.047(3) 0.063(3) 0.007(3) 0.010(3) 0.010(3)
C43 0.043(3) 0.046(3) 0.047(3) -0.002(2) 0.004(2) 0.011(2)
C44 0.035(3) 0.043(3) 0.044(2) -0.003(2) -0.0006(19) 0.010(2)
C45 0.081(5) 0.076(5) 0.038(3) 0.012(3) -0.003(3) 0.011(4)
C46 0.045(3) 0.047(3) 0.033(2) -0.007(2) -0.0013(19) 0.001(2)
C47 0.050(3) 0.037(3) 0.030(2) -0.0042(19) 0.0045(19) -0.001(2)
C48 0.054(3) 0.047(3) 0.035(2) -0.006(2) 0.009(2) -0.003(2)
C49 0.059(4) 0.067(4) 0.044(3) -0.005(3) 0.020(3) -0.007(3)
C50 0.045(3) 0.068(4) 0.042(3) -0.008(3) 0.007(2) -0.008(3)
C51 0.040(3) 0.043(3) 0.036(2) -0.004(2) 0.0035(19) -0.003(2)
C52 0.039(3) 0.051(3) 0.036(2) -0.001(2) -0.0022(19) -0.002(2)
Dy1 0.02984(10) 0.02915(10) 0.02815(9) -0.00330(8) 0.00444(7) -0.00268(9)
Dy2 0.03917(13) 0.04843(15) 0.02937(10) -0.00287(10) 0.00253(8) -0.00027(11)
N1 0.035(2) 0.049(3) 0.059(3) 0.000(2) 0.011(2) 0.0005(19)
N2 0.058(3) 0.040(2) 0.041(2) 0.0005(19) 0.019(2) -0.007(2)
N3 0.054(3) 0.079(4) 0.041(2) 0.011(3) 0.011(2) -0.012(3)
N4 0.043(3) 0.075(4) 0.035(2) -0.011(2) 0.0058(18) 0.005(2)
N5 0.054(4) 0.056(4) 0.124(5) 0.003(4) 0.037(4) -0.007(3)
N6 0.086(5) 0.093(5) 0.054(3) 0.001(3) 0.022(3) -0.014(4)
N7 0.035(2) 0.037(2) 0.0372(19) -0.0069(16) 0.0084(15) -0.0039(16)
N8 0.041(2) 0.041(2) 0.0321(18) -0.0040(17) 0.0003(16) -0.0036(18)
Ni1 0.0345(3) 0.0343(3) 0.0337(3) -0.0004(2) 0.0094(2) -0.0013(2)
Ni2 0.0375(4) 0.0611(4) 0.0307(3) -0.0007(3) 0.0057(2) -0.0012(3)
O1 0.051(2) 0.042(2) 0.0434(18) 0.0088(16) 0.0046(16) -0.0037(17)
O2 0.0327(17) 0.0346(18) 0.0324(14) 0.0056(13) 0.0055(12) 0.0041(13)
O3 0.0366(18) 0.0400(19) 0.0272(14) 0.0010(13) 0.0026(12) -0.0003(14)
O4 0.0332(18) 0.049(2) 0.0423(17) -0.0001(16) 0.0001(14) 0.0014(15)
O5 0.072(3) 0.044(2) 0.052(2) -0.0024(18) 0.0116(19) 0.003(2)
O6 0.050(2) 0.047(2) 0.0387(17) 0.0044(16) 0.0051(15) 0.0016(17)
O7 0.048(2) 0.047(2) 0.0331(15) -0.0007(15) 0.0036(14) 0.0046(17)
O8 0.068(3) 0.054(2) 0.0340(17) 0.0046(17) 0.0040(17) 0.010(2)
O9 0.043(2) 0.0368(19) 0.0507(19) -0.0082(16) 0.0140(16) -0.0082(16)
O10 0.054(3) 0.065(3) 0.064(2) -0.017(2) 0.020(2) -0.032(2)
O11 0.061(3) 0.0314(19) 0.062(2) -0.0085(17) 0.0202(19) -0.0078(17)
O12 0.047(2) 0.0313(18) 0.0512(19) -0.0045(15) 0.0194(16) -0.0028(15)
O13 0.050(2) 0.0345(19) 0.0497(19) -0.0110(16) 0.0058(16) -0.0018(16)
O14 0.045(2) 0.0358(19) 0.055(2) -0.0115(16) 0.0115(16) -0.0062(16)
O15 0.088(3) 0.035(2) 0.051(2) -0.0094(17) 0.029(2) -0.006(2)
O16 0.052(2) 0.059(2) 0.0370(17) -0.0109(17) -0.0063(15) 0.0041(19)
O17 0.043(2) 0.104(4) 0.0382(19) -0.014(2) 0.0054(16) -0.009(2)
O18 0.044(2) 0.063(2) 0.0292(15) -0.0035(15) 0.0012(14) -0.0010(17)
O19 0.043(2) 0.098(4) 0.048(2) -0.013(2) 0.0013(17) -0.018(2)
O20 0.045(3) 0.088(4) 0.091(3) -0.012(3) -0.002(2) 0.009(2)
O21 0.062(3) 0.083(3) 0.066(3) -0.004(3) 0.006(2) -0.021(3)
O22 0.038(2) 0.070(3) 0.0412(18) 0.0002(18) 0.0040(15) 0.0013(18)
O23 0.045(3) 0.086(4) 0.178(6) -0.013(4) 0.016(3) -0.011(3)
O24 0.174(7) 0.072(4) 0.109(5) -0.002(4) 0.058(5) -0.023(4)
O25 0.115(7) 0.150(7) 0.354(12) -0.050(8) 0.114(8) -0.027(6)
O26 0.270(14) 0.108(7) 0.230(12) -0.044(8) 0.013(10) -0.044(8)
O27 0.381(17) 0.165(8) 0.077(5) 0.023(5) 0.079(7) 0.000(10)
O28 0.140(6) 0.161(7) 0.058(3) -0.011(4) 0.024(3) 0.019(5)
O29 0.062(3) 0.054(3) 0.065(3) 0.001(2) -0.017(2) -0.015(2)
O30 0.172(8) 0.182(8) 0.101(5) 0.010(5) 0.023(5) -0.039(7)
O31 0.155(10) 0.292(16) 0.308(16) 0.070(13) -0.030(10) -0.069(10)
O32 0.228(15) 0.70(4) 0.173(11) -0.175(17) 0.012(10) -0.186(19)

loop_
_atom_type_symbol
_atom_type_description
_atom_type_scat_dispersion_real
_atom_type_scat_dispersion_imag
_atom_type_scat_source
C C 0.0033 0.0016 'International Tables Vol C Tables 4.2.6.8 and 6.1.1.4'
H H 0.0000 0.0000 'International Tables Vol C Tables 4.2.6.8 and 6.1.1.4'
Dy Dy -0.1892 4.4098 'International Tables Vol C Tables 4.2.6.8 and 6.1.1.4'
N N 0.0061 0.0033 'International Tables Vol C Tables 4.2.6.8 and 6.1.1.4'
Ni Ni 0.3393 1.1124 'International Tables Vol C Tables 4.2.6.8 and 6.1.1.4'
O O 0.0106 0.0060 'International Tables Vol C Tables 4.2.6.8 and 6.1.1.4'

loop_
_geom_angle_atom_site_label_1
_geom_angle_atom_site_label_2
_geom_angle_atom_site_label_3
_geom_angle
O1 C1 H1A 109.5
O1 C1 H1B 109.5
H1A C1 H1B 109.5
O1 C1 H1C 109.5
H1A C1 H1C 109.5
H1B C1 H1C 109.5
O1 C2 C3 124.8(5)
O1 C2 C7 113.6(4)
C3 C2 C7 121.6(5)
C4 C3 C2 119.7(6)
C4 C3 H3 120.1
C2 C3 H3 120.1
C3 C4 C5 121.0(6)
C3 C4 H4 119.5
C5 C4 H4 119.5
C4 C5 C6 120.4(6)
C4 C5 H5 119.8
C6 C5 H5 119.8
C5 C6 C7 119.6(6)
C5 C6 C8 117.0(6)
C7 C6 C8 123.3(5)
O2 C7 C6 124.1(5)
O2 C7 C2 118.1(4)
C6 C7 C2 117.7(5)
N1 C8 C6 129.2(5)
N1 C8 H8 115.4
C6 C8 H8 115.4
N1 C9 C10 112.0(6)
N1 C9 H9A 109.2
C10 C9 H9A 109.2
N1 C9 H9B 109.2
C10 C9 H9B 109.2
H9A C9 H9B 107.9
C11 C10 C9 115.5(6)
C11 C10 H10A 108.4
C9 C10 H10A 108.4
C11 C10 H10B 108.4
C9 C10 H10B 108.4
H10A C10 H10B 107.5
C10 C11 N2 115.2(6)
C10 C11 H11A 108.5
N2 C11 H11A 108.5
C10 C11 H11B 108.5
N2 C11 H11B 108.5
H11A C11 H11B 107.5
N2 C12 C13 128.4(5)
N2 C12 H12 115.8
C13 C12 H12 115.8
C14 C13 C18 119.4(6)
C14 C13 C12 116.3(5)
C18 C13 C12 124.1(5)
C15 C14 C13 121.8(6)
C15 C14 H14 119.1
C13 C14 H14 119.1
C14 C15 C16 120.5(5)
C14 C15 H15 119.7
C16 C15 H15 119.7
C17 C16 C15 118.6(6)
C17 C16 H16 120.7
C15 C16 H16 120.7
C16 C17 O4 124.5(5)
C16 C17 C18 122.0(5)
O4 C17 C18 113.5(4)
O3 C18 C17 117.9(4)
O3 C18 C13 124.5(5)
C17 C18 C13 117.6(4)
O4 C19 H19A 109.5
O4 C19 H19B 109.5
H19A C19 H19B 109.5
O4 C19 H19C 109.5
H19A C19 H19C 109.5
H19B C19 H19C 109.5
O10 C20 O9 125.9(5)
O10 C20 C21 119.3(5)
O9 C20 C21 114.7(4)
N7 C21 C22 120.7(5)
N7 C21 C20 113.9(4)
C22 C21 C20 125.3(5)
C23 C22 C21 119.2(5)
C23 C22 H22 120.4
C21 C22 H22 120.4
C22 C23 C24 120.3(5)
C22 C23 H23 119.9
C24 C23 H23 119.9
C23 C24 C25 118.1(6)
C23 C24 H24 121.0
C25 C24 H24 121.0
N7 C25 C24 122.0(5)
N7 C25 C26 114.4(4)
C24 C25 C26 123.5(5)
O11 C26 O12 125.5(5)
O11 C26 C25 119.5(4)
O12 C26 C25 115.0(4)
O5 C27 H27A 109.5
O5 C27 H27B 109.5
H27A C27 H27B 109.5
O5 C27 H27C 109.5
H27A C27 H27C 109.5
H27B C27 H27C 109.5
C29 C28 O5 124.1(6)
C29 C28 C33 120.7(6)
O5 C28 C33 115.2(5)
C28 C29 C30 119.8(7)
C28 C29 H29 120.1
C30 C29 H29 120.1
C31 C30 C29 119.9(7)
C31 C30 H30 120.0
C29 C30 H30 120.0
C30 C31 C32 121.9(6)
C30 C31 H31 119.0
C32 C31 H31 119.0
C33 C32 C31 119.1(6)
C33 C32 C34 124.1(6)
C31 C32 C34 116.7(6)
O6 C33 C32 123.8(5)
O6 C33 C28 117.8(5)
C32 C33 C28 118.5(6)
N3 C34 C32 128.2(5)
N3 C34 H34 115.9
C32 C34 H34 115.9
N3 C35 C36 112.1(5)
N3 C35 H35A 109.2
C36 C35 H35A 109.2
N3 C35 H35B 109.2
C36 C35 H35B 109.2
H35A C35 H35B 107.9
C37 C36 C35 115.2(7)
C37 C36 H36A 108.5
C35 C36 H36A 108.5
C37 C36 H36B 108.5
C35 C36 H36B 108.5
H36A C36 H36B 107.5
N4 C37 C36 112.8(6)
N4 C37 H37A 109.0
C36 C37 H37A 109.0
N4 C37 H37B 109.0
C36 C37 H37B 109.0
H37A C37 H37B 107.8
N4 C38 C39 128.7(5)
N4 C38 H38 115.6
C39 C38 H38 115.6
C44 C39 C40 118.7(5)
C44 C39 C38 124.7(6)
C40 C39 C38 116.5(5)
C41 C40 C39 121.9(6)
C41 C40 H40 119.1
C39 C40 H40 119.1
C40 C41 C42 120.0(7)
C40 C41 H41 120.0
C42 C41 H41 120.0
C43 C42 C41 119.6(6)
C43 C42 H42 120.2
C41 C42 H42 120.2
O8 C43 C42 124.3(5)
O8 C43 C44 114.8(5)
C42 C43 C44 120.9(5)
O7 C44 C43 117.7(5)
O7 C44 C39 123.5(5)
C43 C44 C39 118.7(5)
O8 C45 H45A 109.5
O8 C45 H45B 109.5
H45A C45 H45B 109.5
O8 C45 H45C 109.5
H45A C45 H45C 109.5
H45B C45 H45C 109.5
O16 C46 O17 126.5(5)
O16 C46 C47 117.9(4)
O17 C46 C47 115.6(4)
N8 C47 C48 121.3(5)
N8 C47 C46 113.7(4)
C48 C47 C46 125.0(4)
C49 C48 C47 118.7(5)
C49 C48 H48 120.6
C47 C48 H48 120.6
C48 C49 C50 119.7(5)
C48 C49 H49 120.2
C50 C49 H49 120.2
C51 C50 C49 118.9(5)
C51 C50 H50 120.6
C49 C50 H50 120.6
N8 C51 C50 121.8(5)
N8 C51 C52 115.1(4)
C50 C51 C52 123.2(5)
O19 C52 O18 127.3(5)
O19 C52 C51 118.3(5)
O18 C52 C51 114.4(4)
O2 Dy1 O16 79.27(12)
O2 Dy1 O3 66.16(11)
O16 Dy1 O3 126.20(13)
O2 Dy1 O9 135.14(12)
O16 Dy1 O9 97.58(13)
O3 Dy1 O9 136.04(12)
O2 Dy1 O13 80.13(12)
O16 Dy1 O13 137.20(14)
O3 Dy1 O13 76.86(12)
O9 Dy1 O13 72.33(12)
O2 Dy1 O12 96.03(12)
O16 Dy1 O12 72.75(13)
O3 Dy1 O12 71.49(11)
O9 Dy1 O12 126.10(12)
O13 Dy1 O12 146.71(12)
O2 Dy1 N7 148.62(12)
O16 Dy1 N7 72.25(13)
O3 Dy1 N7 122.00(12)
O9 Dy1 N7 63.25(12)
O13 Dy1 N7 130.30(13)
O12 Dy1 N7 63.35(12)
O2 Dy1 O4 126.09(10)
O16 Dy1 O4 147.88(13)
O3 Dy1 O4 62.96(11)
O9 Dy1 O4 78.11(12)
O13 Dy1 O4 72.36(12)
O12 Dy1 O4 84.11(12)
N7 Dy1 O4 77.61(12)
O2 Dy1 O1 62.29(11)
O16 Dy1 O1 66.17(13)
O3 Dy1 O1 122.49(11)
O9 Dy1 O1 75.42(12)
O13 Dy1 O1 71.05(12)
O12 Dy1 O1 136.10(12)
N7 Dy1 O1 115.20(12)
O4 Dy1 O1 139.77(12)
O2 Dy1 Ni1 33.65(7)
O16 Dy1 Ni1 99.43(10)
O3 Dy1 Ni1 33.66(8)
O9 Dy1 Ni1 155.08(8)
O13 Dy1 Ni1 82.82(9)
O12 Dy1 Ni1 76.66(8)
N7 Dy1 Ni1 139.92(9)
O4 Dy1 Ni1 96.44(8)
O1 Dy1 Ni1 95.04(8)
O6 Dy2 O7 68.17(13)
O6 Dy2 O17 138.82(16)
O7 Dy2 O17 145.63(15)
O6 Dy2 O18 74.03(12)
O7 Dy2 O18 72.80(12)
O17 Dy2 O18 127.45(12)
O6 Dy2 O20 110.13(16)
O7 Dy2 O20 74.83(15)
O17 Dy2 O20 74.83(16)
O18 Dy2 O20 142.70(16)
O6 Dy2 O21 70.90(15)
O7 Dy2 O21 111.49(14)
O17 Dy2 O21 72.80(15)
O18 Dy2 O21 139.15(15)
O20 Dy2 O21 70.97(18)
O6 Dy2 N8 126.18(13)
O7 Dy2 N8 123.36(13)
O17 Dy2 N8 64.00(13)
O18 Dy2 N8 63.68(12)
O20 Dy2 N8 123.69(16)
O21 Dy2 N8 125.09(15)
O6 Dy2 O8 130.52(13)
O7 Dy2 O8 64.61(12)
O17 Dy2 O8 90.34(15)
O18 Dy2 O8 78.78(13)
O20 Dy2 O8 70.89(16)
O21 Dy2 O8 141.15(16)
N8 Dy2 O8 72.63(13)
O6 Dy2 O5 64.86(13)
O7 Dy2 O5 129.22(13)
O17 Dy2 O5 84.88(15)
O18 Dy2 O5 76.80(14)
O20 Dy2 O5 139.65(16)
O21 Dy2 O5 69.82(16)
N8 Dy2 O5 74.02(13)
O8 Dy2 O5 144.86(13)
O6 Dy2 Ni2 34.14(10)
O7 Dy2 Ni2 34.16(9)
O17 Dy2 Ni2 160.06(10)
O18 Dy2 Ni2 72.14(8)
O20 Dy2 Ni2 90.93(12)
O21 Dy2 Ni2 89.54(11)
N8 Dy2 Ni2 135.79(9)
O8 Dy2 Ni2 98.22(8)
O5 Dy2 Ni2 97.89(9)
C8 N1 C9 117.1(5)
C8 N1 Ni1 122.6(4)
C9 N1 Ni1 120.2(4)
C12 N2 C11 117.7(5)
C12 N2 Ni1 122.9(4)
C11 N2 Ni1 119.4(4)
C34 N3 C35 117.4(6)
C34 N3 Ni2 123.9(4)
C35 N3 Ni2 118.6(5)
C38 N4 C37 116.5(6)
C38 N4 Ni2 123.0(4)
C37 N4 Ni2 120.4(5)
O23 N5 O25 120.6(8)
O23 N5 O24 125.7(7)
O25 N5 O24 112.2(8)
O26 N6 O27 117.3(10)
O26 N6 O28 126.8(10)
O27 N6 O28 115.8(9)
C21 N7 C25 119.7(4)
C21 N7 Dy1 119.6(3)
C25 N7 Dy1 120.1(3)
C51 N8 C47 119.6(4)
C51 N8 Dy2 120.6(3)
C47 N8 Dy2 119.7(3)
N1 Ni1 O3 169.36(15)
N1 Ni1 O2 91.74(16)
O3 Ni1 O2 78.20(12)
N1 Ni1 N2 98.16(19)
O3 Ni1 N2 92.07(17)
O2 Ni1 N2 169.73(17)
N1 Ni1 O14 91.61(17)
O3 Ni1 O14 85.32(14)
O2 Ni1 O14 91.66(13)
N2 Ni1 O14 90.80(16)
N1 Ni1 O15 91.53(19)
O3 Ni1 O15 91.52(16)
O2 Ni1 O15 87.82(14)
N2 Ni1 O15 89.18(16)
O14 Ni1 O15 176.83(17)
N1 Ni1 Dy1 129.39(13)
O3 Ni1 Dy1 40.02(8)
O2 Ni1 Dy1 39.62(9)
N2 Ni1 Dy1 131.41(14)
O14 Ni1 Dy1 79.87(10)
O15 Ni1 Dy1 97.79(11)
N3 Ni2 O7 170.3(2)
N3 Ni2 O6 91.1(2)
O7 Ni2 O6 79.30(14)
N3 Ni2 N4 98.3(2)
O7 Ni2 N4 91.37(17)
O6 Ni2 N4 170.03(17)
N3 Ni2 O22 92.68(18)
O7 Ni2 O22 88.68(15)
O6 Ni2 O22 88.33(15)
N4 Ni2 O22 87.94(17)
N3 Ni2 O23 94.4(2)
O7 Ni2 O23 84.9(2)
O6 Ni2 O23 94.9(2)
N4 Ni2 O23 87.7(2)
O22 Ni2 O23 172.2(2)
N3 Ni2 Dy2 130.54(17)
O7 Ni2 Dy2 39.80(10)
O6 Ni2 Dy2 39.67(10)
N4 Ni2 Dy2 131.16(14)
O22 Ni2 Dy2 90.87(10)
O23 Ni2 Dy2 87.1(2)
C2 O1 C1 116.8(4)
C2 O1 Dy1 116.7(3)
C1 O1 Dy1 124.0(4)
C7 O2 Ni1 125.1(3)
C7 O2 Dy1 128.0(3)
Ni1 O2 Dy1 106.73(13)
C18 O3 Ni1 125.7(3)
C18 O3 Dy1 127.7(3)
Ni1 O3 Dy1 106.32(13)
C17 O4 C19 115.3(4)
C17 O4 Dy1 118.0(3)
C19 O4 Dy1 126.7(3)
C28 O5 C27 116.5(5)
C28 O5 Dy2 115.6(3)
C27 O5 Dy2 125.5(4)
C33 O6 Ni2 125.8(3)
C33 O6 Dy2 126.5(3)
Ni2 O6 Dy2 106.19(16)
C44 O7 Ni2 125.3(3)
C44 O7 Dy2 125.5(3)
Ni2 O7 Dy2 106.04(16)
C43 O8 C45 117.4(5)
C43 O8 Dy2 116.5(3)
C45 O8 Dy2 125.6(4)
C20 O9 Dy1 127.9(3)
C26 O12 Dy1 124.5(3)
C46 O16 Dy1 176.5(4)
C46 O17 Dy2 126.6(4)
C52 O18 Dy2 126.1(3)
N5 O23 Ni2 135.8(5)

loop_
_geom_bond_atom_site_label_1
_geom_bond_atom_site_label_2
_geom_bond_distance
C1 O1 1.438(6)
C1 H1A 0.9600
C1 H1B 0.9600
C1 H1C 0.9600
C2 O1 1.364(6)
C2 C3 1.379(8)
C2 C7 1.418(7)
C3 C4 1.372(10)
C3 H3 0.9300
C4 C5 1.382(10)
C4 H4 0.9300
C5 C6 1.405(8)
C5 H5 0.9300
C6 C7 1.412(7)
C6 C8 1.451(8)
C7 O2 1.319(6)
C8 N1 1.273(7)
C8 H8 0.9300
C9 N1 1.474(7)
C9 C10 1.525(11)
C9 H9A 0.9700
C9 H9B 0.9700
C10 C11 1.461(11)
C10 H10A 0.9700
C10 H10B 0.9700
C11 N2 1.479(8)
C11 H11A 0.9700
C11 H11B 0.9700
C12 N2 1.273(7)
C12 C13 1.451(8)
C12 H12 0.9300
C13 C14 1.389(8)
C13 C18 1.417(7)
C14 C15 1.351(10)
C14 H14 0.9300
C15 C16 1.406(9)
C15 H15 0.9300
C16 C17 1.377(7)
C16 H16 0.9300
C17 O4 1.388(6)
C17 C18 1.410(7)
C18 O3 1.308(5)
C19 O4 1.426(7)
C19 H19A 0.9600
C19 H19B 0.9600
C19 H19C 0.9600
C20 O10 1.242(6)
C20 O9 1.261(6)
C20 C21 1.497(8)
C21 N7 1.330(6)
C21 C22 1.398(7)
C22 C23 1.351(9)
C22 H22 0.9300
C23 C24 1.372(9)
C23 H23 0.9300
C24 C25 1.384(7)
C24 H24 0.9300
C25 N7 1.333(6)
C25 C26 1.505(7)
C26 O11 1.232(6)
C26 O12 1.274(5)
C27 O5 1.424(7)
C27 H27A 0.9600
C27 H27B 0.9600
C27 H27C 0.9600
C28 C29 1.371(9)
C28 O5 1.376(7)
C28 C33 1.425(8)
C29 C30 1.406(10)
C29 H29 0.9300
C30 C31 1.351(11)
C30 H30 0.9300
C31 C32 1.401(10)
C31 H31 0.9300
C32 C33 1.401(8)
C32 C34 1.452(10)
C33 O6 1.321(7)
C34 N3 1.274(9)
C34 H34 0.9300
C35 N3 1.479(8)
C35 C36 1.502(11)
C35 H35A 0.9700
C35 H35B 0.9700
C36 C37 1.487(11)
C36 H36A 0.9700
C36 H36B 0.9700
C37 N4 1.471(7)
C37 H37A 0.9700
C37 H37B 0.9700
C38 N4 1.258(8)
C38 C39 1.446(8)
C38 H38 0.9300
C39 C44 1.404(7)
C39 C40 1.408(9)
C40 C41 1.339(10)
C40 H40 0.9300
C41 C42 1.402(9)
C41 H41 0.9300
C42 C43 1.379(8)
C42 H42 0.9300
C43 O8 1.378(7)
C43 C44 1.401(7)
C44 O7 1.326(6)
C45 O8 1.451(6)
C45 H45A 0.9600
C45 H45B 0.9600
C45 H45C 0.9600
C46 O16 1.243(6)
C46 O17 1.248(6)
C46 C47 1.509(7)
C47 N8 1.340(6)
C47 C48 1.392(7)
C48 C49 1.355(8)
C48 H48 0.9300
C49 C50 1.381(8)
C49 H49 0.9300
C50 C51 1.376(7)
C50 H50 0.9300
C51 N8 1.321(6)
C51 C52 1.520(7)
C52 O19 1.216(6)
C52 O18 1.260(6)
Dy1 O2 2.329(3)
Dy1 O16 2.339(3)
Dy1 O3 2.344(3)
Dy1 O9 2.367(3)
Dy1 O13 2.408(3)
Dy1 O12 2.429(3)
Dy1 N7 2.520(4)
Dy1 O4 2.579(3)
Dy1 O1 2.645(4)
Dy1 Ni1 3.4976(6)
Dy2 O6 2.303(3)
Dy2 O7 2.307(3)
Dy2 O17 2.387(4)
Dy2 O18 2.429(4)
Dy2 O20 2.435(5)
Dy2 O21 2.438(5)
Dy2 N8 2.500(4)
Dy2 O8 2.540(4)
Dy2 O5 2.579(4)
Dy2 Ni2 3.4638(6)
N1 Ni1 2.013(5)
N2 Ni1 2.030(4)
N3 Ni2 2.021(5)
N4 Ni2 2.040(5)
N5 O23 1.177(7)
N5 O25 1.183(10)
N5 O24 1.236(8)
N6 O26 1.155(10)
N6 O27 1.168(9)
N6 O28 1.190(8)
Ni1 O3 2.020(3)
Ni1 O2 2.024(3)
Ni1 O14 2.107(3)
Ni1 O15 2.121(4)
Ni2 O7 2.024(3)
Ni2 O6 2.024(4)
Ni2 O22 2.105(4)
Ni2 O23 2.160(5)
